data_1506683
loop_
_publ_author_name
'Hanessian, Stephen'
'Giroux, Simon'
'Buffat, Maxime'

_publ_section_title
;
 Total synthesis and structural confirmation of (+)-longicin.
;
_journal_issue 18
_journal_name_full 'Organic letters'
_journal_page_first 3989
_journal_page_last 3992
_journal_paper_doi 10.1021/ol051483k
_journal_volume 7
_journal_year 2005
_chemical_compound_source 'Synthesized by the authors. See text'
_chemical_formula_sum 'C19 H36 O3'
_chemical_formula_weight 312.48
_chemical_name_systematic
; 
 ? 
;
_space_group_IT_number 19
_symmetry_cell_setting orthorhombic
_symmetry_space_group_name_Hall 'P 2ac 2ab'
_symmetry_space_group_name_H-M 'P 21 21 21'
_atom_sites_solution_hydrogens geom
_atom_sites_solution_primary direct
_atom_sites_solution_secondary difmap
_audit_creation_method SHELXL-97
_cell_angle_alpha 90.00
_cell_angle_beta 90.00
_cell_angle_gamma 90.00
_cell_formula_units_Z 4
_cell_length_a 5.1980(2)
_cell_length_b 7.6164(2)
_cell_length_c 48.4186(16)
_cell_measurement_reflns_used 6538
_cell_measurement_temperature 220(2)
_cell_measurement_theta_max 72.67
_cell_measurement_theta_min 3.65
_cell_volume 1916.89(11)
_computing_cell_refinement 'SMART (Bruker, 1999)'
_computing_data_collection 'SMART (Bruker, 1999)'
_computing_data_reduction 'SAINT (Bruker, 1999)'
_computing_molecular_graphics 'SHELXTL (Bruker, 1997)'
_computing_publication_material 'UdMX (local program)'
_computing_structure_refinement 'SHELXL97 (Sheldrick, 1997)'
_computing_structure_solution 'SHELXS97 (Sheldrick, 1997)'
_diffrn_ambient_temperature 220(2)
_diffrn_detector_area_resol_mean 5.5
_diffrn_measured_fraction_theta_full 0.996
_diffrn_measured_fraction_theta_max 0.997
_diffrn_measurement_device_type 'Bruker AXS Smart 2K/Platform'
_diffrn_measurement_method \w
_diffrn_radiation_monochromator graphite
_diffrn_radiation_source 'Sealed Tube'
_diffrn_radiation_type CuK\a
_diffrn_radiation_wavelength 1.54178
_diffrn_reflns_av_R_equivalents 0.080
_diffrn_reflns_av_sigmaI/netI 0.0646
_diffrn_reflns_limit_h_max 6
_diffrn_reflns_limit_h_min -6
_diffrn_reflns_limit_k_max 9
_diffrn_reflns_limit_k_min -9
_diffrn_reflns_limit_l_max 59
_diffrn_reflns_limit_l_min -59
_diffrn_reflns_number 15724
_diffrn_reflns_theta_full 72.92
_diffrn_reflns_theta_max 72.92
_diffrn_reflns_theta_min 1.82
_diffrn_standards_decay_% -0.04
_diffrn_standards_number 167
_exptl_absorpt_coefficient_mu 0.552
_exptl_absorpt_correction_T_max 0.9900
_exptl_absorpt_correction_T_min 0.1400
_exptl_absorpt_correction_type multi-scan
_exptl_absorpt_process_details 'Sadabs (Sheldrick,1996)'
_exptl_crystal_colour Colourless
_exptl_crystal_density_diffrn 1.083
_exptl_crystal_density_method 'not measured'
_exptl_crystal_description plate
_exptl_crystal_F_000 696
_exptl_crystal_size_max 0.73
_exptl_crystal_size_mid 0.53
_exptl_crystal_size_min 0.02
_refine_diff_density_max 0.409
_refine_diff_density_min -0.333
_refine_diff_density_rms 0.083
_refine_ls_abs_structure_details 'Flack H D (1983), Acta Cryst. A39, 876-881'
_refine_ls_abs_structure_Flack -0.1(7)
_refine_ls_extinction_method none
_refine_ls_goodness_of_fit_ref 1.044
_refine_ls_hydrogen_treatment constr
_refine_ls_matrix_type full
_refine_ls_number_parameters 201
_refine_ls_number_reflns 3805
_refine_ls_number_restraints 0
_refine_ls_restrained_S_all 1.044
_refine_ls_R_factor_all 0.1315
_refine_ls_R_factor_gt 0.1064
_refine_ls_shift/su_max 0.001
_refine_ls_shift/su_mean 0.000
_refine_ls_structure_factor_coef Fsqd
_refine_ls_weighting_details 'calc w=1/[\s^2^(Fo^2^)+(0.2000P)^2^+0.0000P] where P=(Fo^2^+2Fc^2^)/3'
_refine_ls_weighting_scheme calc
_refine_ls_wR_factor_gt 0.2888
_refine_ls_wR_factor_ref 0.3094
_reflns_number_gt 2469
_reflns_number_total 3805
_reflns_threshold_expression I>2\s(I)
_cod_data_source_file ol051483ksi20050624_034134.cif
_cod_data_source_block han370
_cod_depositor_comments
;
The following automatic conversions were performed:
'_atom_site_symetry_multiplicity' tag replaced with
'_atom_site_symmetry_multiplicity'.

Automatic conversion script
Id: cif_correct_tags 1440 2010-10-19 06:21:57Z saulius 

The following automatic conversions were performed:

'_symmetry_cell_setting' value 'Orthorhombic' changed to
'orthorhombic' according to
/home/saulius/struct/CIF-dictionaries/cif_core.dic dictionary named
'cif_core.dic' version 2.4.1 from 2010-06-29.

'_geom_bond_publ_flag'
value 'Y' changed to 'y' according to
/home/saulius/struct/CIF-dictionaries/cif_core.dic dictionary named
'cif_core.dic' version 2.4.1 from 2010-06-29 (22
times).

'_geom_angle_publ_flag' value 'Y' changed to 'y' according
to /home/saulius/struct/CIF-dictionaries/cif_core.dic dictionary
named 'cif_core.dic' version 2.4.1 from 2010-06-29 (25
times).

'_geom_torsion_publ_flag' value 'Y' changed to 'y' according
to /home/saulius/struct/CIF-dictionaries/cif_core.dic dictionary
named 'cif_core.dic' version 2.4.1 from 2010-06-29 (27 times).

Automatic conversion script
Id: cif_fix_values 1715 2011-07-08 13:25:40Z adriana 
;
_cod_original_sg_symbol_H-M P212121
_cod_database_code 1506683

loop_
_symmetry_equiv_pos_as_xyz
'x, y, z'
'-x+1/2, -y, z+1/2'
'-x, y+1/2, -z+1/2'
'x+1/2, -y+1/2, -z'

loop_
_atom_site_label
_atom_site_type_symbol
_atom_site_fract_x
_atom_site_fract_y
_atom_site_fract_z
_atom_site_U_iso_or_equiv
_atom_site_adp_type
_atom_site_occupancy
_atom_site_symmetry_multiplicity
_atom_site_calc_flag
_atom_site_refinement_flags
O1 O 0.7024(7) 1.1796(4) 0.27836(8) 0.0730(10) Uani 1 1 d .
O2 O 0.9100(7) 1.0765(5) 0.24173(7) 0.0716(10) Uani 1 1 d .
O3 O 0.5313(5) 0.9784(4) 0.19910(7) 0.0601(8) Uani 1 1 d .
H3 H 0.4799 0.9085 0.2110 0.090 Uiso 1 1 calc R
C1 C 0.7437(8) 1.1897(6) 0.25432(11) 0.0601(11) Uani 1 1 d .
C2 C 0.6474(9) 1.3192(6) 0.23350(11) 0.0649(12) Uani 1 1 d .
H2A H 0.6640 1.4394 0.2405 0.078 Uiso 1 1 calc R
H2B H 0.4662 1.2969 0.2291 0.078 Uiso 1 1 calc R
C3 C 0.8145(11) 1.2933(6) 0.20807(11) 0.0694(13) Uani 1 1 d .
H3A H 0.9471 1.3844 0.2068 0.083 Uiso 1 1 calc R
H3B H 0.7108 1.2949 0.1912 0.083 Uiso 1 1 calc R
C4 C 0.9365(8) 1.1092(6) 0.21286(11) 0.0613(12) Uani 1 1 d .
H4 H 1.1215 1.1134 0.2080 0.074 Uiso 1 1 calc R
C5 C 0.8047(8) 0.9626(6) 0.19622(9) 0.0563(10) Uani 1 1 d .
H5 H 0.8580 0.8481 0.2041 0.068 Uiso 1 1 calc R
C6 C 0.8836(8) 0.9677(6) 0.16682(9) 0.0588(11) Uani 1 1 d .
H6A H 1.0716 0.9597 0.1660 0.071 Uiso 1 1 calc R
H6B H 0.8343 1.0819 0.1591 0.071 Uiso 1 1 calc R
C7 C 0.7689(8) 0.8223(6) 0.14829(9) 0.0563(11) Uani 1 1 d .
H7A H 0.8132 0.7074 0.1561 0.068 Uiso 1 1 calc R
H7B H 0.5810 0.8327 0.1483 0.068 Uiso 1 1 calc R
C8 C 0.8644(9) 0.8317(5) 0.11922(9) 0.0565(11) Uani 1 1 d .
H8A H 1.0515 0.8160 0.1194 0.068 Uiso 1 1 calc R
H8B H 0.8295 0.9498 0.1121 0.068 Uiso 1 1 calc R
C9 C 0.7494(9) 0.6987(5) 0.09925(9) 0.0574(11) Uani 1 1 d .
H9A H 0.7788 0.5803 0.1065 0.069 Uiso 1 1 calc R
H9B H 0.5630 0.7173 0.0983 0.069 Uiso 1 1 calc R
C10 C 0.8601(10) 0.7097(5) 0.07038(9) 0.0563(11) Uani 1 1 d .
H10A H 1.0459 0.6888 0.0714 0.068 Uiso 1 1 calc R
H10B H 0.8342 0.8290 0.0633 0.068 Uiso 1 1 calc R
C11 C 0.7426(9) 0.5801(5) 0.05007(8) 0.0545(10) Uani 1 1 d .
H11A H 0.7673 0.4607 0.0571 0.065 Uiso 1 1 calc R
H11B H 0.5570 0.6016 0.0489 0.065 Uiso 1 1 calc R
C12 C 0.8565(9) 0.5916(5) 0.02139(9) 0.0533(10) Uani 1 1 d .
H12A H 1.0422 0.5705 0.0226 0.064 Uiso 1 1 calc R
H12B H 0.8317 0.7111 0.0144 0.064 Uiso 1 1 calc R
C13 C 0.7409(9) 0.4618(5) 0.00066(8) 0.0539(10) Uani 1 1 d .
H13A H 0.7634 0.3423 0.0078 0.065 Uiso 1 1 calc R
H13B H 0.5557 0.4840 -0.0008 0.065 Uiso 1 1 calc R
C14 C 0.8586(10) 0.4723(5) -0.02778(8) 0.0557(11) Uani 1 1 d .
H14A H 1.0438 0.4502 -0.0263 0.067 Uiso 1 1 calc R
H14B H 0.8357 0.5916 -0.0349 0.067 Uiso 1 1 calc R
C15 C 0.7433(9) 0.3424(5) -0.04838(9) 0.0549(10) Uani 1 1 d .
H15A H 0.7645 0.2231 -0.0411 0.066 Uiso 1 1 calc R
H15B H 0.5584 0.3652 -0.0500 0.066 Uiso 1 1 calc R
C16 C 0.8638(9) 0.3517(5) -0.07693(9) 0.0545(11) Uani 1 1 d .
H16A H 0.8403 0.4706 -0.0843 0.065 Uiso 1 1 calc R
H16B H 1.0491 0.3307 -0.0752 0.065 Uiso 1 1 calc R
C17 C 0.7533(9) 0.2218(5) -0.09733(9) 0.0562(11) Uani 1 1 d .
H17A H 0.7756 0.1030 -0.0899 0.067 Uiso 1 1 calc R
H17B H 0.5682 0.2433 -0.0991 0.067 Uiso 1 1 calc R
C18 C 0.8729(11) 0.2293(6) -0.12565(9) 0.0608(12) Uani 1 1 d .
H18A H 1.0578 0.2061 -0.1241 0.073 Uiso 1 1 calc R
H18B H 0.8516 0.3479 -0.1332 0.073 Uiso 1 1 calc R
C19 C 0.7542(11) 0.0970(7) -0.14566(10) 0.0736(14) Uani 1 1 d .
H19A H 0.7860 -0.0212 -0.1390 0.110 Uiso 1 1 calc R
H19B H 0.8311 0.1113 -0.1638 0.110 Uiso 1 1 calc R
H19C H 0.5703 0.1170 -0.1469 0.110 Uiso 1 1 calc R

loop_
_atom_site_aniso_label
_atom_site_aniso_U_11
_atom_site_aniso_U_22
_atom_site_aniso_U_33
_atom_site_aniso_U_23
_atom_site_aniso_U_13
_atom_site_aniso_U_12
O1 0.067(2) 0.060(2) 0.092(3) -0.0176(17) 0.0015(17) -0.0074(19)
O2 0.063(2) 0.065(2) 0.087(2) -0.0141(17) -0.0120(15) 0.0302(17)
O3 0.0376(15) 0.0466(17) 0.096(2) 0.0012(15) 0.0042(13) 0.0017(13)
C1 0.042(2) 0.052(3) 0.086(3) -0.017(2) -0.006(2) -0.003(2)
C2 0.048(2) 0.040(2) 0.107(4) -0.014(2) -0.005(2) -0.001(2)
C3 0.060(3) 0.047(3) 0.101(4) -0.009(2) -0.008(2) 0.002(3)
C4 0.0265(18) 0.053(3) 0.105(3) -0.018(2) -0.007(2) 0.010(2)
C5 0.042(2) 0.043(2) 0.084(3) -0.005(2) -0.004(2) 0.0096(19)
C6 0.039(2) 0.047(2) 0.090(3) -0.011(2) -0.0001(18) 0.002(2)
C7 0.044(2) 0.039(2) 0.085(3) -0.0042(19) -0.003(2) -0.0014(19)
C8 0.046(2) 0.037(2) 0.087(3) -0.0045(19) -0.003(2) -0.002(2)
C9 0.052(3) 0.033(2) 0.087(3) -0.0057(19) -0.003(2) -0.0052(19)
C10 0.055(3) 0.033(2) 0.081(3) 0.0010(19) -0.006(2) -0.006(2)
C11 0.053(2) 0.0305(18) 0.080(3) -0.0015(18) -0.003(2) -0.0040(18)
C12 0.043(2) 0.033(2) 0.084(3) 0.0003(18) -0.0038(19) -0.0053(19)
C13 0.048(2) 0.0290(19) 0.084(3) -0.0025(17) -0.0032(19) -0.0025(18)
C14 0.051(2) 0.033(2) 0.084(3) -0.0007(18) -0.0040(19) -0.001(2)
C15 0.049(2) 0.0326(19) 0.083(3) 0.0006(18) 0.0008(19) -0.0009(18)
C16 0.046(2) 0.0309(19) 0.087(3) 0.0014(18) -0.003(2) -0.0018(18)
C17 0.044(2) 0.035(2) 0.089(3) 0.0008(19) -0.007(2) 0.0009(18)
C18 0.061(3) 0.045(2) 0.077(3) 0.006(2) 0.000(2) 0.001(2)
C19 0.072(3) 0.062(3) 0.086(3) -0.003(3) 0.000(3) -0.004(3)

loop_
_atom_type_symbol
_atom_type_description
_atom_type_scat_dispersion_real
_atom_type_scat_dispersion_imag
_atom_type_scat_source
C C 0.0181 0.0091 'International Tables Vol C Tables 4.2.6.8 and 6.1.1.4'
H H 0.0000 0.0000 'International Tables Vol C Tables 4.2.6.8 and 6.1.1.4'
O O 0.0492 0.0322 'International Tables Vol C Tables 4.2.6.8 and 6.1.1.4'

loop_
_geom_angle_atom_site_label_1
_geom_angle_atom_site_label_2
_geom_angle_atom_site_label_3
_geom_angle
_geom_angle_publ_flag
C1 O2 C4 112.9(4) y
C5 O3 H3 109.5 ?
O1 C1 O2 120.8(5) y
O1 C1 C2 130.1(5) y
O2 C1 C2 109.1(4) y
C1 C2 C3 105.6(4) y
C1 C2 H2A 110.6 ?
C3 C2 H2A 110.6 ?
C1 C2 H2B 110.6 ?
C3 C2 H2B 110.6 ?
H2A C2 H2B 108.8 ?
C2 C3 C4 103.3(4) y
C2 C3 H3A 111.1 ?
C4 C3 H3A 111.1 ?
C2 C3 H3B 111.1 ?
C4 C3 H3B 111.1 ?
H3A C3 H3B 109.1 ?
O2 C4 C5 110.1(4) y
O2 C4 C3 105.3(4) y
C5 C4 C3 113.2(4) y
O2 C4 H4 109.4 ?
C5 C4 H4 109.4 ?
C3 C4 H4 109.4 ?
O3 C5 C6 111.5(4) y
O3 C5 C4 109.3(3) y
C6 C5 C4 111.1(4) y
O3 C5 H5 108.3 ?
C6 C5 H5 108.3 ?
C4 C5 H5 108.3 ?
C5 C6 C7 115.6(4) y
C5 C6 H6A 108.4 ?
C7 C6 H6A 108.4 ?
C5 C6 H6B 108.4 ?
C7 C6 H6B 108.4 ?
H6A C6 H6B 107.4 ?
C8 C7 C6 112.6(4) y
C8 C7 H7A 109.1 ?
C6 C7 H7A 109.1 ?
C8 C7 H7B 109.1 ?
C6 C7 H7B 109.1 ?
H7A C7 H7B 107.8 ?
C7 C8 C9 115.8(4) y
C7 C8 H8A 108.3 ?
C9 C8 H8A 108.3 ?
C7 C8 H8B 108.3 ?
C9 C8 H8B 108.3 ?
H8A C8 H8B 107.4 ?
C10 C9 C8 113.6(4) y
C10 C9 H9A 108.8 ?
C8 C9 H9A 108.8 ?
C10 C9 H9B 108.8 ?
C8 C9 H9B 108.8 ?
H9A C9 H9B 107.7 ?
C9 C10 C11 114.1(4) y
C9 C10 H10A 108.7 ?
C11 C10 H10A 108.7 ?
C9 C10 H10B 108.7 ?
C11 C10 H10B 108.7 ?
H10A C10 H10B 107.6 ?
C12 C11 C10 113.5(4) y
C12 C11 H11A 108.9 ?
C10 C11 H11A 108.9 ?
C12 C11 H11B 108.9 ?
C10 C11 H11B 108.9 ?
H11A C11 H11B 107.7 ?
C11 C12 C13 114.2(4) y
C11 C12 H12A 108.7 ?
C13 C12 H12A 108.7 ?
C11 C12 H12B 108.7 ?
C13 C12 H12B 108.7 ?
H12A C12 H12B 107.6 ?
C14 C13 C12 113.9(4) y
C14 C13 H13A 108.8 ?
C12 C13 H13A 108.8 ?
C14 C13 H13B 108.8 ?
C12 C13 H13B 108.8 ?
H13A C13 H13B 107.7 ?
C13 C14 C15 113.7(4) y
C13 C14 H14A 108.8 ?
C15 C14 H14A 108.8 ?
C13 C14 H14B 108.8 ?
C15 C14 H14B 108.8 ?
H14A C14 H14B 107.7 ?
C16 C15 C14 113.7(4) y
C16 C15 H15A 108.8 ?
C14 C15 H15A 108.8 ?
C16 C15 H15B 108.8 ?
C14 C15 H15B 108.8 ?
H15A C15 H15B 107.7 ?
C17 C16 C15 114.0(4) y
C17 C16 H16A 108.7 ?
C15 C16 H16A 108.7 ?
C17 C16 H16B 108.7 ?
C15 C16 H16B 108.7 ?
H16A C16 H16B 107.6 ?
C18 C17 C16 114.4(4) y
C18 C17 H17A 108.7 ?
C16 C17 H17A 108.7 ?
C18 C17 H17B 108.7 ?
C16 C17 H17B 108.7 ?
H17A C17 H17B 107.6 ?
C17 C18 C19 112.7(4) y
C17 C18 H18A 109.1 ?
C19 C18 H18A 109.1 ?
C17 C18 H18B 109.1 ?
C19 C18 H18B 109.1 ?
H18A C18 H18B 107.8 ?
C18 C19 H19A 109.5 ?
C18 C19 H19B 109.5 ?
H19A C19 H19B 109.5 ?
C18 C19 H19C 109.5 ?
H19A C19 H19C 109.5 ?
H19B C19 H19C 109.5 ?

loop_
_geom_bond_atom_site_label_1
_geom_bond_atom_site_label_2
_geom_bond_distance
_geom_bond_publ_flag
O1 C1 1.187(5) y
O2 C1 1.364(5) y
O2 C4 1.427(6) y
O3 C5 1.433(5) y
O3 H3 0.83 ?
C1 C2 1.496(7) y
C2 C3 1.520(8) y
C2 H2a 0.98 ?
C2 H2b 0.98 ?
C3 C4 1.556(7) y
C3 H3a 0.98 ?
C3 H3b 0.98 ?
C4 C5 1.538(6) y
C4 H4 0.99 ?
C5 C6 1.482(6) y
C5 H5 0.99 ?
C6 C7 1.545(6) y
C6 H6a 0.98 ?
C6 H6b 0.98 ?
C7 C8 1.494(6) y
C7 H7a 0.98 ?
C7 H7b 0.98 ?
C8 C9 1.523(6) y
C8 H8a 0.98 ?
C8 H8b 0.98 ?
C9 C10 1.514(6) y
C9 H9a 0.98 ?
C9 H9b 0.98 ?
C10 C11 1.522(6) y
C10 H10a 0.98 ?
C10 H10b 0.98 ?
C11 C12 1.512(6) y
C11 H11a 0.98 ?
C11 H11b 0.98 ?
C12 C13 1.532(5) y
C12 H12a 0.98 ?
C12 H12b 0.98 ?
C13 C14 1.509(6) y
C13 H13a 0.98 ?
C13 H13b 0.98 ?
C14 C15 1.527(5) y
C14 H14a 0.98 ?
C14 H14b 0.98 ?
C15 C16 1.519(6) y
C15 H15a 0.98 ?
C15 H15b 0.98 ?
C16 C17 1.512(6) y
C16 H16a 0.98 ?
C16 H16b 0.98 ?
C17 C18 1.507(6) y
C17 H17a 0.98 ?
C17 H17b 0.98 ?
C18 C19 1.528(7) y
C18 H18a 0.98 ?
C18 H18b 0.98 ?
C19 H19a 0.97 ?
C19 H19b 0.97 ?
C19 H19c 0.97 ?

loop_
_geom_hbond_atom_site_label_D
_geom_hbond_atom_site_label_H
_geom_hbond_atom_site_label_A
_geom_hbond_distance_DH
_geom_hbond_distance_HA
_geom_hbond_distance_DA
_geom_hbond_angle_DHA
_geom_hbond_site_symmetry_A
O3 H3 O1 0.83 2.05 2.801(5) 150.3 3_645

loop_
_geom_torsion_atom_site_label_1
_geom_torsion_atom_site_label_2
_geom_torsion_atom_site_label_3
_geom_torsion_atom_site_label_4
_geom_torsion
_geom_torsion_publ_flag
C4 O2 C1 O1 -179.6(4) y
C4 O2 C1 C2 -2.1(5) y
O1 C1 C2 C3 166.5(5) y
O2 C1 C2 C3 -10.7(5) y
C1 C2 C3 C4 17.9(5) y
C1 O2 C4 C5 -108.7(4) y
C1 O2 C4 C3 13.7(5) y
C2 C3 C4 O2 -19.1(5) y
C2 C3 C4 C5 101.2(5) y
O2 C4 C5 O3 70.9(4) y
C3 C4 C5 O3 -46.6(6) y
O2 C4 C5 C6 -165.7(3) y
C3 C4 C5 C6 76.8(5) y
O3 C5 C6 C7 -59.7(5) y
C4 C5 C6 C7 178.2(3) y
C5 C6 C7 C8 -177.9(4) y
C6 C7 C8 C9 -176.9(4) y
C7 C8 C9 C10 -177.8(4) y
C8 C9 C10 C11 -178.8(4) y
C9 C10 C11 C12 -179.5(4) y
C10 C11 C12 C13 179.9(3) y
C11 C12 C13 C14 -179.1(4) y
C12 C13 C14 C15 179.9(3) y
C13 C14 C15 C16 -179.4(4) y
C14 C15 C16 C17 179.2(3) y
C15 C16 C17 C18 -179.6(4) y
C16 C17 C18 C19 -179.5(4) y

loop_
_cod_related_entry_id
_cod_related_entry_database
_cod_related_entry_code
1 ChemSpider 21200009
